data_1569646
loop_
_publ_author_name
'Wagler, J&#xf6;rg'
'Gericke, Robert'

_publ_section_title
;
 Ge-Cu-Complexes Ph(pyO)Ge(&#x3bc;<sup>2</sup>-pyO)<sub>2</sub>CuCl and
 PhGe(&#x3bc;<sup>2</sup>-pyO)<sub>4</sub>CuCl-Representatives of
 Cu(I)&#x2192;Ge(IV) and Cu(II)&#x2192;Ge(IV) Dative Bond Systems.
;
_journal_issue 14
_journal_name_full 'Molecules (Basel, Switzerland)'
_journal_page_first 5442
_journal_paper_doi 10.3390/molecules28145442
_journal_volume 28
_journal_year 2023
_chemical_formula_moiety 'C26 H21 Cl Cu Ge N4 O4'
_chemical_formula_sum 'C26 H21 Cl Cu Ge N4 O4'
_chemical_formula_weight 625.05
_space_group_crystal_system orthorhombic
_space_group_IT_number 61
_space_group_name_Hall '-P 2ac 2ab'
_space_group_name_H-M_alt 'P b c a'
_atom_sites_solution_hydrogens geom
_atom_sites_solution_primary ShelXT
_audit_creation_method SHELXL-2018/3
_cell_angle_alpha 90
_cell_angle_beta 90
_cell_angle_gamma 90
_cell_formula_units_Z 8
_cell_length_a 15.7300(2)
_cell_length_b 18.2546(4)
_cell_length_c 17.1794(3)
_cell_measurement_reflns_used 55713
_cell_measurement_temperature 180(2)
_cell_measurement_theta_max 28.51
_cell_measurement_theta_min 1.29
_cell_volume 4932.98(15)
_computing_structure_refinement 'SHELXL-2018/3 (Sheldrick, 2018)'
_diffrn_ambient_temperature 180(2)
_diffrn_measured_fraction_theta_full 1.000
_diffrn_measured_fraction_theta_max 1.000
_diffrn_measurement_device_type 'Stoe IPDS 2'
_diffrn_measurement_method 'omega scans'
_diffrn_radiation_type MoK\a
_diffrn_radiation_wavelength 0.71073
_diffrn_reflns_av_R_equivalents 0.0720
_diffrn_reflns_av_unetI/netI 0.0229
_diffrn_reflns_Laue_measured_fraction_full 1.000
_diffrn_reflns_Laue_measured_fraction_max 1.000
_diffrn_reflns_limit_h_max 20
_diffrn_reflns_limit_h_min -20
_diffrn_reflns_limit_k_max 24
_diffrn_reflns_limit_k_min -24
_diffrn_reflns_limit_l_max 22
_diffrn_reflns_limit_l_min -22
_diffrn_reflns_number 72136
_diffrn_reflns_point_group_measured_fraction_full 1.000
_diffrn_reflns_point_group_measured_fraction_max 1.000
_diffrn_reflns_theta_full 25.242
_diffrn_reflns_theta_max 27.999
_diffrn_reflns_theta_min 2.080
_exptl_absorpt_coefficient_mu 2.231
_exptl_absorpt_correction_T_max 0.8800
_exptl_absorpt_correction_T_min 0.7621
_exptl_absorpt_correction_type integration
_exptl_absorpt_process_details XShape
_exptl_crystal_colour blue
_exptl_crystal_density_diffrn 1.683
_exptl_crystal_description polyhedron
_exptl_crystal_F_000 2520
_exptl_crystal_size_max 0.160
_exptl_crystal_size_mid 0.140
_exptl_crystal_size_min 0.120
_refine_diff_density_max 0.475
_refine_diff_density_min -0.519
_refine_diff_density_rms 0.094
_refine_ls_extinction_coef 0.00033(6)
_refine_ls_extinction_expression Fc^*^=kFc[1+0.001xFc^2^\l^3^/sin(2\q)]^-1/4^
_refine_ls_extinction_method 'SHELXL-2018/3 (Sheldrick 2018)'
_refine_ls_goodness_of_fit_ref 1.085
_refine_ls_hydrogen_treatment constr
_refine_ls_matrix_type full
_refine_ls_number_parameters 335
_refine_ls_number_reflns 5957
_refine_ls_number_restraints 0
_refine_ls_restrained_S_all 1.085
_refine_ls_R_factor_all 0.0509
_refine_ls_R_factor_gt 0.0356
_refine_ls_shift/su_max 0.001
_refine_ls_shift/su_mean 0.000
_refine_ls_structure_factor_coef Fsqd
_refine_ls_weighting_details 'w=1/[\s^2^(Fo^2^)+(0.0328P)^2^+8.2940P] where P=(Fo^2^+2Fc^2^)/3'
_refine_ls_weighting_scheme calc
_refine_ls_wR_factor_gt 0.0761
_refine_ls_wR_factor_ref 0.0817
_reflns_Friedel_coverage 0.000
_reflns_number_gt 4900
_reflns_number_total 5957
_reflns_threshold_expression 'I > 2\s(I)'
_cod_data_source_file compound3Ge.cif
_cod_data_source_block compound3Ge
_cod_database_code 1569646
_shelx_shelxl_version_number 2018/3
_shelx_space_group_comment
;
The symmetry employed for this shelxl refinement is uniquely defined
by the following loop, which should always be used as a source of
symmetry information in preference to the above space-group names.
They are only intended as comments.
;
_shelx_estimated_absorpt_t_min 0.717
_shelx_estimated_absorpt_t_max 0.776

loop_
_space_group_symop_operation_xyz
'x, y, z'
'-x+1/2, -y, z+1/2'
'x+1/2, -y+1/2, -z'
'-x, y+1/2, -z+1/2'
'-x, -y, -z'
'x-1/2, y, -z-1/2'
'-x-1/2, y-1/2, z'
'x, -y-1/2, z-1/2'

loop_
_atom_site_label
_atom_site_type_symbol
_atom_site_fract_x
_atom_site_fract_y
_atom_site_fract_z
_atom_site_U_iso_or_equiv
_atom_site_adp_type
_atom_site_occupancy
_atom_site_site_symmetry_order
_atom_site_calc_flag
_atom_site_refinement_flags_posn
_atom_site_refinement_flags_adp
_atom_site_refinement_flags_occupancy
_atom_site_disorder_assembly
_atom_site_disorder_group
Cu1 Cu 0.79591(2) 0.32571(2) 0.09799(2) 0.01610(8) Uani 1 1 d . . . . .
Cl1 Cl 0.74105(4) 0.26953(4) 0.21407(4) 0.02601(15) Uani 1 1 d . . . . .
Ge1 Ge 0.85899(2) 0.38844(2) -0.04573(2) 0.01562(7) Uani 1 1 d . . . . .
O1 O 0.75232(11) 0.43430(10) -0.03411(11) 0.0210(4) Uani 1 1 d . . . . .
O2 O 0.90115(12) 0.45247(10) 0.02865(11) 0.0213(4) Uani 1 1 d . . . . .
O3 O 0.94855(11) 0.32534(10) -0.01859(10) 0.0195(4) Uani 1 1 d . . . . .
O4 O 0.79889(12) 0.30581(10) -0.07888(10) 0.0183(4) Uani 1 1 d . . . . .
N1 N 0.68257(13) 0.35817(12) 0.05128(14) 0.0198(4) Uani 1 1 d . . . . .
N2 N 0.81505(14) 0.43038(13) 0.13435(14) 0.0206(5) Uani 1 1 d . . . . .
N3 N 0.92199(13) 0.30700(12) 0.11215(13) 0.0166(4) Uani 1 1 d . . . . .
N4 N 0.79522(13) 0.23401(12) 0.03071(12) 0.0159(4) Uani 1 1 d . . . . .
C1 C 0.68083(16) 0.40567(14) -0.00793(17) 0.0200(5) Uani 1 1 d . . . . .
C2 C 0.60359(18) 0.42877(16) -0.04087(19) 0.0274(6) Uani 1 1 d . . . . .
H2 H 0.603257 0.461376 -0.083967 0.033 Uiso 1 1 calc R U . . .
C3 C 0.52870(18) 0.40363(16) -0.0100(2) 0.0302(7) Uani 1 1 d . . . . .
H3 H 0.475914 0.419391 -0.030994 0.036 Uiso 1 1 calc R U . . .
C4 C 0.53037(17) 0.35511(18) 0.0521(2) 0.0313(7) Uani 1 1 d . . . . .
H4 H 0.479077 0.337564 0.074548 0.038 Uiso 1 1 calc R U . . .
C5 C 0.60825(18) 0.33291(17) 0.08042(18) 0.0259(6) Uani 1 1 d . . . . .
H5 H 0.609757 0.298594 0.121972 0.031 Uiso 1 1 calc R U . . .
C6 C 0.86571(16) 0.47558(14) 0.09377(15) 0.0193(5) Uani 1 1 d . . . . .
C7 C 0.88378(18) 0.54652(16) 0.12052(18) 0.0263(6) Uani 1 1 d . . . . .
H7 H 0.920145 0.577889 0.091565 0.032 Uiso 1 1 calc R U . . .
C8 C 0.8482(2) 0.57001(17) 0.1892(2) 0.0334(7) Uani 1 1 d . . . . .
H8 H 0.859804 0.617834 0.208195 0.040 Uiso 1 1 calc R U . . .
C9 C 0.7946(2) 0.52284(18) 0.23089(19) 0.0345(7) Uani 1 1 d . . . . .
H9 H 0.769175 0.538075 0.278373 0.041 Uiso 1 1 calc R U . . .
C10 C 0.77982(18) 0.45464(18) 0.20166(18) 0.0290(6) Uani 1 1 d . . . . .
H10 H 0.743262 0.422665 0.229650 0.035 Uiso 1 1 calc R U . . .
C11 C 0.97634(16) 0.30954(13) 0.05199(15) 0.0162(5) Uani 1 1 d . . . . .
C12 C 1.06271(16) 0.29201(15) 0.06215(16) 0.0215(5) Uani 1 1 d . . . . .
H12 H 1.101382 0.296339 0.019923 0.026 Uiso 1 1 calc R U . . .
C13 C 1.09054(17) 0.26861(16) 0.13360(17) 0.0255(6) Uani 1 1 d . . . . .
H13 H 1.148234 0.254797 0.140777 0.031 Uiso 1 1 calc R U . . .
C14 C 1.03346(17) 0.26525(16) 0.19570(16) 0.0241(6) Uani 1 1 d . . . . .
H14 H 1.051418 0.248853 0.245540 0.029 Uiso 1 1 calc R U . . .
C15 C 0.95109(17) 0.28610(15) 0.18316(15) 0.0204(5) Uani 1 1 d . . . . .
H15 H 0.912687 0.285947 0.225837 0.024 Uiso 1 1 calc R U . . .
C16 C 0.79862(15) 0.24018(14) -0.04713(15) 0.0165(5) Uani 1 1 d . . . . .
C17 C 0.79780(16) 0.17797(15) -0.09505(16) 0.0202(5) Uani 1 1 d . . . . .
H17 H 0.800677 0.182925 -0.150030 0.024 Uiso 1 1 calc R U . . .
C18 C 0.79280(17) 0.11000(15) -0.06162(17) 0.0227(5) Uani 1 1 d . . . . .
H18 H 0.790165 0.067477 -0.093409 0.027 Uiso 1 1 calc R U . . .
C19 C 0.79160(18) 0.10345(15) 0.01914(17) 0.0232(6) Uani 1 1 d . . . . .
H19 H 0.789861 0.056665 0.043309 0.028 Uiso 1 1 calc R U . . .
C20 C 0.79300(17) 0.16635(14) 0.06289(16) 0.0203(5) Uani 1 1 d . . . . .
H20 H 0.792381 0.162228 0.118013 0.024 Uiso 1 1 calc R U . . .
C21 C 0.89639(16) 0.43016(15) -0.14211(15) 0.0191(5) Uani 1 1 d . . . . .
C22 C 0.90921(18) 0.50552(16) -0.14857(18) 0.0266(6) Uani 1 1 d . . . . .
H22 H 0.900923 0.536444 -0.104740 0.032 Uiso 1 1 calc R U . . .
C23 C 0.9342(2) 0.53507(17) -0.2194(2) 0.0340(7) Uani 1 1 d . . . . .
H23 H 0.942348 0.586441 -0.224157 0.041 Uiso 1 1 calc R U . . .
C24 C 0.9472(2) 0.49033(18) -0.28315(19) 0.0334(7) Uani 1 1 d . . . . .
H24 H 0.964566 0.510973 -0.331357 0.040 Uiso 1 1 calc R U . . .
C25 C 0.9351(2) 0.41563(18) -0.27692(19) 0.0330(7) Uani 1 1 d . . . . .
H25 H 0.944717 0.384816 -0.320605 0.040 Uiso 1 1 calc R U . . .
C26 C 0.90878(19) 0.38571(16) -0.20663(16) 0.0256(6) Uani 1 1 d . . . . .
H26 H 0.899203 0.334460 -0.202688 0.031 Uiso 1 1 calc R U . . .

loop_
_atom_site_aniso_label
_atom_site_aniso_U_11
_atom_site_aniso_U_22
_atom_site_aniso_U_33
_atom_site_aniso_U_23
_atom_site_aniso_U_13
_atom_site_aniso_U_12
Cu1 0.01244(14) 0.01923(15) 0.01664(15) -0.00242(12) 0.00063(11) 0.00004(12)
Cl1 0.0235(3) 0.0378(4) 0.0168(3) -0.0014(3) 0.0054(2) -0.0047(3)
Ge1 0.01374(12) 0.01538(13) 0.01775(13) 0.00072(10) -0.00044(10) 0.00050(10)
O1 0.0155(8) 0.0171(9) 0.0303(10) 0.0010(8) -0.0006(8) 0.0022(7)
O2 0.0161(9) 0.0234(9) 0.0245(9) -0.0050(8) -0.0011(7) -0.0026(7)
O3 0.0177(9) 0.0234(9) 0.0173(9) 0.0010(7) 0.0001(7) 0.0049(7)
O4 0.0202(9) 0.0160(8) 0.0187(9) 0.0020(7) -0.0038(7) -0.0019(7)
N1 0.0123(10) 0.0218(11) 0.0254(11) -0.0058(9) -0.0009(8) 0.0001(8)
N2 0.0154(10) 0.0224(11) 0.0239(11) -0.0071(9) -0.0001(9) 0.0022(8)
N3 0.0131(9) 0.0180(10) 0.0188(10) -0.0004(8) -0.0018(8) -0.0007(8)
N4 0.0135(9) 0.0179(10) 0.0164(10) -0.0005(8) -0.0005(8) -0.0011(8)
C1 0.0119(11) 0.0167(12) 0.0314(14) -0.0058(11) -0.0008(10) 0.0005(9)
C2 0.0186(13) 0.0220(13) 0.0416(17) -0.0004(13) -0.0065(12) 0.0030(11)
C3 0.0157(13) 0.0273(15) 0.0476(19) -0.0083(13) -0.0072(12) 0.0048(11)
C4 0.0128(12) 0.0369(16) 0.0442(18) -0.0093(14) 0.0011(12) -0.0024(11)
C5 0.0177(12) 0.0300(15) 0.0299(15) -0.0047(12) 0.0043(11) -0.0014(11)
C6 0.0138(11) 0.0216(13) 0.0225(13) -0.0051(10) -0.0062(10) 0.0033(9)
C7 0.0216(13) 0.0225(13) 0.0349(16) -0.0057(12) -0.0090(12) 0.0016(11)
C8 0.0339(17) 0.0258(15) 0.0404(18) -0.0163(13) -0.0137(14) 0.0074(12)
C9 0.0332(16) 0.0375(17) 0.0329(16) -0.0155(14) -0.0002(13) 0.0094(14)
C10 0.0223(14) 0.0340(16) 0.0306(15) -0.0115(13) 0.0038(11) 0.0035(12)
C11 0.0143(11) 0.0155(11) 0.0189(12) 0.0002(9) -0.0024(9) 0.0015(9)
C12 0.0151(12) 0.0276(14) 0.0217(13) -0.0008(11) 0.0013(10) 0.0003(10)
C13 0.0147(12) 0.0296(15) 0.0322(15) 0.0006(12) -0.0078(11) 0.0008(11)
C14 0.0210(13) 0.0288(15) 0.0225(13) 0.0031(11) -0.0075(11) -0.0019(11)
C15 0.0196(12) 0.0230(13) 0.0185(12) 0.0005(10) -0.0039(10) -0.0018(10)
C16 0.0124(10) 0.0170(11) 0.0202(12) -0.0011(10) -0.0005(10) -0.0017(9)
C17 0.0183(12) 0.0228(13) 0.0197(12) -0.0028(11) -0.0019(10) 0.0004(10)
C18 0.0220(13) 0.0179(12) 0.0282(14) -0.0039(11) -0.0018(11) -0.0010(10)
C19 0.0237(13) 0.0170(12) 0.0290(14) 0.0034(11) 0.0046(11) -0.0027(10)
C20 0.0208(12) 0.0201(12) 0.0200(12) 0.0045(10) 0.0020(10) 0.0005(10)
C21 0.0148(11) 0.0219(13) 0.0207(12) 0.0010(10) -0.0008(10) 0.0012(10)
C22 0.0275(15) 0.0201(13) 0.0322(15) 0.0012(12) 0.0016(12) -0.0023(11)
C23 0.0357(17) 0.0225(14) 0.0437(19) 0.0102(13) 0.0014(14) -0.0047(12)
C24 0.0338(16) 0.0352(17) 0.0313(16) 0.0141(14) 0.0073(13) -0.0005(14)
C25 0.0397(18) 0.0329(16) 0.0263(15) 0.0040(13) 0.0070(13) 0.0014(14)
C26 0.0330(15) 0.0207(13) 0.0231(13) 0.0015(11) 0.0027(11) -0.0012(12)

loop_
_atom_type_symbol
_atom_type_description
_atom_type_scat_dispersion_real
_atom_type_scat_dispersion_imag
_atom_type_scat_source
C C 0.0033 0.0016 'International Tables Vol C Tables 4.2.6.8 and 6.1.1.4'
H H 0.0000 0.0000 'International Tables Vol C Tables 4.2.6.8 and 6.1.1.4'
N N 0.0061 0.0033 'International Tables Vol C Tables 4.2.6.8 and 6.1.1.4'
O O 0.0106 0.0060 'International Tables Vol C Tables 4.2.6.8 and 6.1.1.4'
Ge Ge 0.1547 1.8001 'International Tables Vol C Tables 4.2.6.8 and 6.1.1.4'
Cu Cu 0.3201 1.2651 'International Tables Vol C Tables 4.2.6.8 and 6.1.1.4'
Cl Cl 0.1484 0.1585 'International Tables Vol C Tables 4.2.6.8 and 6.1.1.4'

loop_
_geom_angle_atom_site_label_1
_geom_angle_atom_site_label_2
_geom_angle_atom_site_label_3
_geom_angle
_geom_angle_site_symmetry_1
_geom_angle_site_symmetry_3
_geom_angle_publ_flag
N3 Cu1 N2 88.66(9) . . ?
N3 Cu1 N4 86.26(8) . . ?
N2 Cu1 N4 161.61(9) . . ?
N3 Cu1 N1 161.77(9) . . ?
N2 Cu1 N1 88.70(9) . . ?
N4 Cu1 N1 90.63(9) . . ?
N3 Cu1 Cl1 100.36(6) . . ?
N2 Cu1 Cl1 101.50(7) . . ?
N4 Cu1 Cl1 96.80(6) . . ?
N1 Cu1 Cl1 97.84(7) . . ?
N3 Cu1 Ge1 80.43(6) . . ?
N2 Cu1 Ge1 80.77(7) . . ?
N4 Cu1 Ge1 80.96(6) . . ?
N1 Cu1 Ge1 81.35(7) . . ?
Cl1 Cu1 Ge1 177.59(2) . . ?
O2 Ge1 O4 154.10(8) . . ?
O2 Ge1 O3 86.98(8) . . ?
O4 Ge1 O3 87.71(8) . . ?
O2 Ge1 O1 88.02(8) . . ?
O4 Ge1 O1 86.59(8) . . ?
O3 Ge1 O1 155.96(8) . . ?
O2 Ge1 C21 103.61(10) . . ?
O4 Ge1 C21 102.29(10) . . ?
O3 Ge1 C21 103.18(9) . . ?
O1 Ge1 C21 100.86(10) . . ?
O2 Ge1 Cu1 77.55(6) . . ?
O4 Ge1 Cu1 76.55(6) . . ?
O3 Ge1 Cu1 78.64(6) . . ?
O1 Ge1 Cu1 77.32(6) . . ?
C21 Ge1 Cu1 177.85(8) . . ?
C1 O1 Ge1 128.23(17) . . ?
C6 O2 Ge1 129.40(17) . . ?
C11 O3 Ge1 127.58(16) . . ?
C16 O4 Ge1 127.58(16) . . ?
C1 N1 C5 119.0(2) . . ?
C1 N1 Cu1 120.32(17) . . ?
C5 N1 Cu1 120.7(2) . . ?
C6 N2 C10 119.0(2) . . ?
C6 N2 Cu1 120.41(18) . . ?
C10 N2 Cu1 120.5(2) . . ?
C11 N3 C15 119.1(2) . . ?
C11 N3 Cu1 121.67(17) . . ?
C15 N3 Cu1 119.01(18) . . ?
C16 N4 C20 119.0(2) . . ?
C16 N4 Cu1 119.77(17) . . ?
C20 N4 Cu1 121.26(17) . . ?
O1 C1 N1 119.9(2) . . ?
O1 C1 C2 118.8(3) . . ?
N1 C1 C2 121.2(2) . . ?
C3 C2 C1 119.1(3) . . ?
C3 C2 H2 120.4 . . ?
C1 C2 H2 120.4 . . ?
C2 C3 C4 119.7(3) . . ?
C2 C3 H3 120.2 . . ?
C4 C3 H3 120.2 . . ?
C5 C4 C3 118.4(3) . . ?
C5 C4 H4 120.8 . . ?
C3 C4 H4 120.8 . . ?
N1 C5 C4 122.5(3) . . ?
N1 C5 H5 118.8 . . ?
C4 C5 H5 118.8 . . ?
O2 C6 N2 119.7(2) . . ?
O2 C6 C7 119.2(3) . . ?
N2 C6 C7 121.2(3) . . ?
C8 C7 C6 119.1(3) . . ?
C8 C7 H7 120.4 . . ?
C6 C7 H7 120.4 . . ?
C7 C8 C9 119.5(3) . . ?
C7 C8 H8 120.3 . . ?
C9 C8 H8 120.3 . . ?
C10 C9 C8 118.4(3) . . ?
C10 C9 H9 120.8 . . ?
C8 C9 H9 120.8 . . ?
N2 C10 C9 122.9(3) . . ?
N2 C10 H10 118.6 . . ?
C9 C10 H10 118.6 . . ?
O3 C11 N3 120.2(2) . . ?
O3 C11 C12 118.9(2) . . ?
N3 C11 C12 120.8(2) . . ?
C13 C12 C11 119.4(2) . . ?
C13 C12 H12 120.3 . . ?
C11 C12 H12 120.3 . . ?
C12 C13 C14 119.5(2) . . ?
C12 C13 H13 120.2 . . ?
C14 C13 H13 120.2 . . ?
C15 C14 C13 118.5(3) . . ?
C15 C14 H14 120.8 . . ?
C13 C14 H14 120.8 . . ?
N3 C15 C14 122.6(3) . . ?
N3 C15 H15 118.7 . . ?
C14 C15 H15 118.7 . . ?
O4 C16 N4 119.3(2) . . ?
O4 C16 C17 119.6(2) . . ?
N4 C16 C17 121.1(2) . . ?
C18 C17 C16 119.2(2) . . ?
C18 C17 H17 120.4 . . ?
C16 C17 H17 120.4 . . ?
C17 C18 C19 119.8(3) . . ?
C17 C18 H18 120.1 . . ?
C19 C18 H18 120.1 . . ?
C20 C19 C18 118.3(3) . . ?
C20 C19 H19 120.9 . . ?
C18 C19 H19 120.9 . . ?
N4 C20 C19 122.7(2) . . ?
N4 C20 H20 118.7 . . ?
C19 C20 H20 118.7 . . ?
C26 C21 C22 119.5(3) . . ?
C26 C21 Ge1 120.1(2) . . ?
C22 C21 Ge1 120.4(2) . . ?
C23 C22 C21 119.6(3) . . ?
C23 C22 H22 120.2 . . ?
C21 C22 H22 120.2 . . ?
C24 C23 C22 120.5(3) . . ?
C24 C23 H23 119.8 . . ?
C22 C23 H23 119.8 . . ?
C23 C24 C25 120.1(3) . . ?
C23 C24 H24 119.9 . . ?
C25 C24 H24 119.9 . . ?
C24 C25 C26 119.8(3) . . ?
C24 C25 H25 120.1 . . ?
C26 C25 H25 120.1 . . ?
C21 C26 C25 120.4(3) . . ?
C21 C26 H26 119.8 . . ?
C25 C26 H26 119.8 . . ?

loop_
_geom_bond_atom_site_label_1
_geom_bond_atom_site_label_2
_geom_bond_distance
_geom_bond_site_symmetry_2
_geom_bond_publ_flag
Cu1 N3 2.027(2) . ?
Cu1 N2 2.033(2) . ?
Cu1 N4 2.034(2) . ?
Cu1 N1 2.043(2) . ?
Cu1 Cl1 2.4027(7) . ?
Cu1 Ge1 2.8969(4) . ?
Ge1 O2 1.8543(19) . ?
Ge1 O4 1.8691(18) . ?
Ge1 O3 1.8785(18) . ?
Ge1 O1 1.8856(18) . ?
Ge1 C21 1.915(3) . ?
O1 C1 1.319(3) . ?
O2 C6 1.319(3) . ?
O3 C11 1.321(3) . ?
O4 C16 1.317(3) . ?
N1 C1 1.337(4) . ?
N1 C5 1.353(3) . ?
N2 C6 1.342(4) . ?
N2 C10 1.357(4) . ?
N3 C11 1.342(3) . ?
N3 C15 1.358(3) . ?
N4 C16 1.343(3) . ?
N4 C20 1.354(3) . ?
C1 C2 1.405(4) . ?
C2 C3 1.371(4) . ?
C2 H2 0.9500 . ?
C3 C4 1.386(5) . ?
C3 H3 0.9500 . ?
C4 C5 1.379(4) . ?
C4 H4 0.9500 . ?
C5 H5 0.9500 . ?
C6 C7 1.403(4) . ?
C7 C8 1.374(4) . ?
C7 H7 0.9500 . ?
C8 C9 1.402(5) . ?
C8 H8 0.9500 . ?
C9 C10 1.362(4) . ?
C9 H9 0.9500 . ?
C10 H10 0.9500 . ?
C11 C12 1.407(3) . ?
C12 C13 1.372(4) . ?
C12 H12 0.9500 . ?
C13 C14 1.396(4) . ?
C13 H13 0.9500 . ?
C14 C15 1.368(4) . ?
C14 H14 0.9500 . ?
C15 H15 0.9500 . ?
C16 C17 1.403(4) . ?
C17 C18 1.369(4) . ?
C17 H17 0.9500 . ?
C18 C19 1.393(4) . ?
C18 H18 0.9500 . ?
C19 C20 1.373(4) . ?
C19 H19 0.9500 . ?
C20 H20 0.9500 . ?
C21 C26 1.387(4) . ?
C21 C22 1.395(4) . ?
C22 C23 1.388(4) . ?
C22 H22 0.9500 . ?
C23 C24 1.381(5) . ?
C23 H23 0.9500 . ?
C24 C25 1.381(5) . ?
C24 H24 0.9500 . ?
C25 C26 1.389(4) . ?
C25 H25 0.9500 . ?
C26 H26 0.9500 . ?

loop_
_geom_torsion_atom_site_label_1
_geom_torsion_atom_site_label_2
_geom_torsion_atom_site_label_3
_geom_torsion_atom_site_label_4
_geom_torsion
_geom_torsion_site_symmetry_1
_geom_torsion_site_symmetry_2
_geom_torsion_site_symmetry_3
_geom_torsion_site_symmetry_4
_geom_torsion_publ_flag
O2 Ge1 O1 C1 -115.7(2) . . . . ?
O4 Ge1 O1 C1 38.9(2) . . . . ?
O3 Ge1 O1 C1 -37.7(3) . . . . ?
C21 Ge1 O1 C1 140.8(2) . . . . ?
Cu1 Ge1 O1 C1 -38.1(2) . . . . ?
O4 Ge1 O2 C6 -37.4(3) . . . . ?
O3 Ge1 O2 C6 -115.8(2) . . . . ?
O1 Ge1 O2 C6 40.7(2) . . . . ?
C21 Ge1 O2 C6 141.4(2) . . . . ?
Cu1 Ge1 O2 C6 -36.8(2) . . . . ?
O2 Ge1 O3 C11 42.7(2) . . . . ?
O4 Ge1 O3 C11 -111.9(2) . . . . ?
O1 Ge1 O3 C11 -35.5(3) . . . . ?
C21 Ge1 O3 C11 146.0(2) . . . . ?
Cu1 Ge1 O3 C11 -35.2(2) . . . . ?
O2 Ge1 O4 C16 -41.5(3) . . . . ?
O3 Ge1 O4 C16 36.8(2) . . . . ?
O1 Ge1 O4 C16 -119.8(2) . . . . ?
C21 Ge1 O4 C16 139.8(2) . . . . ?
Cu1 Ge1 O4 C16 -42.07(19) . . . . ?
Ge1 O1 C1 N1 38.3(3) . . . . ?
Ge1 O1 C1 C2 -144.7(2) . . . . ?
C5 N1 C1 O1 176.0(2) . . . . ?
Cu1 N1 C1 O1 -3.1(3) . . . . ?
C5 N1 C1 C2 -0.9(4) . . . . ?
Cu1 N1 C1 C2 -179.9(2) . . . . ?
O1 C1 C2 C3 -175.0(3) . . . . ?
N1 C1 C2 C3 2.0(4) . . . . ?
C1 C2 C3 C4 -1.1(5) . . . . ?
C2 C3 C4 C5 -0.7(5) . . . . ?
C1 N1 C5 C4 -1.0(4) . . . . ?
Cu1 N1 C5 C4 178.1(2) . . . . ?
C3 C4 C5 N1 1.8(5) . . . . ?
Ge1 O2 C6 N2 34.1(3) . . . . ?
Ge1 O2 C6 C7 -147.7(2) . . . . ?
C10 N2 C6 O2 179.3(2) . . . . ?
Cu1 N2 C6 O2 2.1(3) . . . . ?
C10 N2 C6 C7 1.1(4) . . . . ?
Cu1 N2 C6 C7 -176.06(19) . . . . ?
O2 C6 C7 C8 -178.7(3) . . . . ?
N2 C6 C7 C8 -0.6(4) . . . . ?
C6 C7 C8 C9 -0.1(4) . . . . ?
C7 C8 C9 C10 0.2(5) . . . . ?
C6 N2 C10 C9 -1.1(4) . . . . ?
Cu1 N2 C10 C9 176.1(2) . . . . ?
C8 C9 C10 N2 0.4(5) . . . . ?
Ge1 O3 C11 N3 33.2(3) . . . . ?
Ge1 O3 C11 C12 -149.8(2) . . . . ?
C15 N3 C11 O3 175.8(2) . . . . ?
Cu1 N3 C11 O3 0.8(3) . . . . ?
C15 N3 C11 C12 -1.0(4) . . . . ?
Cu1 N3 C11 C12 -176.08(19) . . . . ?
O3 C11 C12 C13 -173.7(2) . . . . ?
N3 C11 C12 C13 3.2(4) . . . . ?
C11 C12 C13 C14 -2.4(4) . . . . ?
C12 C13 C14 C15 -0.5(4) . . . . ?
C11 N3 C15 C14 -2.0(4) . . . . ?
Cu1 N3 C15 C14 173.2(2) . . . . ?
C13 C14 C15 N3 2.8(4) . . . . ?
Ge1 O4 C16 N4 42.0(3) . . . . ?
Ge1 O4 C16 C17 -141.0(2) . . . . ?
C20 N4 C16 O4 178.5(2) . . . . ?
Cu1 N4 C16 O4 -2.7(3) . . . . ?
C20 N4 C16 C17 1.6(4) . . . . ?
Cu1 N4 C16 C17 -179.66(18) . . . . ?
O4 C16 C17 C18 -176.4(2) . . . . ?
N4 C16 C17 C18 0.5(4) . . . . ?
C16 C17 C18 C19 -2.2(4) . . . . ?
C17 C18 C19 C20 1.9(4) . . . . ?
C16 N4 C20 C19 -1.9(4) . . . . ?
Cu1 N4 C20 C19 179.3(2) . . . . ?
C18 C19 C20 N4 0.2(4) . . . . ?
C26 C21 C22 C23 0.0(4) . . . . ?
Ge1 C21 C22 C23 -178.3(2) . . . . ?
C21 C22 C23 C24 -0.7(5) . . . . ?
C22 C23 C24 C25 0.3(5) . . . . ?
C23 C24 C25 C26 0.7(5) . . . . ?
C22 C21 C26 C25 1.0(4) . . . . ?
Ge1 C21 C26 C25 179.4(2) . . . . ?
C24 C25 C26 C21 -1.4(5) . . . . ?
